data_1555894
loop_
_publ_author_name
'Song, Zhidong'
'Huang, Xin'
'Yi, Wenbin'
'Zhang, Wei'

_publ_section_title
;
 One-Pot Reactions for Modular Synthesis of Polysubstituted and Fused
 Pyridines.
;
_journal_issue 21
_journal_name_full 'Organic letters'
_journal_page_first 5640
_journal_page_last 5643
_journal_paper_doi 10.1021/acs.orglett.6b02883
_journal_volume 18
_journal_year 2016
_chemical_formula_sum 'C29 H25 F N2 O2'
_chemical_formula_weight 452.51
_space_group_IT_number 2
_space_group_name_Hall '-P 1'
_space_group_name_H-M_alt 'P -1'
_symmetry_cell_setting Triclinic'
_symmetry_space_group_name_H-M 'P -1'
_atom_sites_solution_hydrogens geom
_atom_sites_solution_primary direct
_atom_sites_solution_secondary difmap
_audit_creation_method SHELXL-97
_cell_angle_alpha 91.917(5)
_cell_angle_beta 90.265(5)
_cell_angle_gamma 99.335(5)
_cell_formula_units_Z 2
_cell_length_a 9.0735(17)
_cell_length_b 11.2570(19)
_cell_length_c 11.893(2)
_cell_measurement_reflns_used 4208
_cell_measurement_temperature 296(2)
_cell_measurement_theta_max 27.58
_cell_measurement_theta_min 2.27
_cell_volume 1197.9(4)
_computing_cell_refinement 'Bruker SAINT'
_computing_data_collection 'Bruker APEX2'
_computing_data_reduction 'Bruker SAINT'
_computing_molecular_graphics 'Bruker SHELXTL'
_computing_publication_material 'Bruker SHELXTL'
_computing_structure_refinement 'SHELXL-97 (Sheldrick, 2008)'
_computing_structure_solution 'SHELXS-97 (Sheldrick, 2008)'
_diffrn_ambient_temperature 296(2)
_diffrn_measured_fraction_theta_full 0.994
_diffrn_measured_fraction_theta_max 0.994
_diffrn_measurement_device_type 'Bruker APEX-II CCD'
_diffrn_measurement_method '\f and \w scans'
_diffrn_radiation_monochromator graphite
_diffrn_radiation_source 'fine-focus sealed tube'
_diffrn_radiation_type MoK\a
_diffrn_radiation_wavelength 0.71073
_diffrn_reflns_av_R_equivalents 0.0333
_diffrn_reflns_av_sigmaI/netI 0.0535
_diffrn_reflns_limit_h_max 10
_diffrn_reflns_limit_h_min -10
_diffrn_reflns_limit_k_max 11
_diffrn_reflns_limit_k_min -13
_diffrn_reflns_limit_l_max 14
_diffrn_reflns_limit_l_min -13
_diffrn_reflns_number 8047
_diffrn_reflns_theta_full 25.01
_diffrn_reflns_theta_max 25.01
_diffrn_reflns_theta_min 2.27
_exptl_absorpt_coefficient_mu 0.084
_exptl_absorpt_correction_T_max 0.9817
_exptl_absorpt_correction_T_min 0.9768
_exptl_absorpt_correction_type multi-scan
_exptl_absorpt_process_details sadabs
_exptl_crystal_colour colorless
_exptl_crystal_density_diffrn 1.255
_exptl_crystal_density_method 'not measured'
_exptl_crystal_description block
_exptl_crystal_F_000 476
_exptl_crystal_size_max 0.28
_exptl_crystal_size_mid 0.26
_exptl_crystal_size_min 0.22
_refine_diff_density_max 0.247
_refine_diff_density_min -0.232
_refine_diff_density_rms 0.046
_refine_ls_extinction_method none
_refine_ls_goodness_of_fit_ref 1.041
_refine_ls_hydrogen_treatment mixed
_refine_ls_matrix_type full
_refine_ls_number_parameters 310
_refine_ls_number_reflns 4194
_refine_ls_number_restraints 0
_refine_ls_restrained_S_all 1.041
_refine_ls_R_factor_all 0.0586
_refine_ls_R_factor_gt 0.0436
_refine_ls_shift/su_max 0.000
_refine_ls_shift/su_mean 0.000
_refine_ls_structure_factor_coef Fsqd
_refine_ls_weighting_details 'calc w=1/[\s^2^(Fo^2^)+(0.0371P)^2^+0.5605P] where P=(Fo^2^+2Fc^2^)/3'
_refine_ls_weighting_scheme calc
_refine_ls_wR_factor_gt 0.1022
_refine_ls_wR_factor_ref 0.1098
_reflns_number_gt 3352
_reflns_number_total 4194
_reflns_threshold_expression >2sigma(I)
_cod_data_source_file ol6b02883_si_002.cif
_cod_data_source_block 20160406lmf_0m
_cod_original_sg_symbol_H-M P-1
_cod_database_code 1555894

loop_
_symmetry_equiv_pos_as_xyz
'x, y, z'
'-x, -y, -z'

loop_
_atom_site_label
_atom_site_type_symbol
_atom_site_fract_x
_atom_site_fract_y
_atom_site_fract_z
_atom_site_U_iso_or_equiv
_atom_site_adp_type
_atom_site_occupancy
_atom_site_symmetry_multiplicity
_atom_site_calc_flag
_atom_site_refinement_flags
C1 C 0.3007(2) 0.83855(16) -0.30265(15) 0.0220(4) Uani 1 1 d .
H1 H 0.3502 0.8983 -0.2538 0.026 Uiso 1 1 calc R
C2 C 0.2997(2) 0.85698(17) -0.41745(16) 0.0264(4) Uani 1 1 d .
H2 H 0.3497 0.9285 -0.4454 0.032 Uiso 1 1 calc R
C3 C 0.2241(2) 0.76874(17) -0.49083(16) 0.0264(4) Uani 1 1 d .
H3 H 0.2239 0.7812 -0.5677 0.032 Uiso 1 1 calc R
C4 C 0.1491(2) 0.66245(16) -0.44945(15) 0.0226(4) Uani 1 1 d .
H4 H 0.0975 0.6038 -0.4984 0.027 Uiso 1 1 calc R
C5 C 0.1510(2) 0.64356(15) -0.33452(15) 0.0196(4) Uani 1 1 d .
H5 H 0.1006 0.5721 -0.3068 0.024 Uiso 1 1 calc R
C6 C 0.22812(19) 0.73114(15) -0.26036(15) 0.0184(4) Uani 1 1 d .
C7 C 0.23247(19) 0.70454(15) -0.13860(15) 0.0169(4) Uani 1 1 d .
C8 C 0.21789(19) 0.78816(15) -0.05188(15) 0.0178(4) Uani 1 1 d .
C9 C 0.21237(19) 0.75948(15) 0.06005(15) 0.0173(4) Uani 1 1 d .
C10 C 0.22711(19) 0.64093(15) 0.08377(15) 0.0164(4) Uani 1 1 d .
C11 C 0.24020(18) 0.55863(15) -0.00626(14) 0.0165(4) Uani 1 1 d .
C12 C 0.24718(19) 0.42951(15) 0.01277(14) 0.0169(4) Uani 1 1 d .
C13 C 0.1480(2) 0.36379(15) 0.08515(15) 0.0193(4) Uani 1 1 d .
H13 H 0.0749 0.4003 0.1205 0.023 Uiso 1 1 calc R
C14 C 0.1567(2) 0.24450(16) 0.10537(16) 0.0229(4) Uani 1 1 d .
H14 H 0.0895 0.2015 0.1539 0.028 Uiso 1 1 calc R
C15 C 0.2656(2) 0.18928(16) 0.05327(16) 0.0255(4) Uani 1 1 d .
H15 H 0.2727 0.1097 0.0675 0.031 Uiso 1 1 calc R
C16 C 0.3637(2) 0.25372(16) -0.02015(16) 0.0252(4) Uani 1 1 d .
H16 H 0.4363 0.2167 -0.0557 0.030 Uiso 1 1 calc R
C17 C 0.3548(2) 0.37293(16) -0.04117(15) 0.0208(4) Uani 1 1 d .
H17 H 0.4204 0.4151 -0.0912 0.025 Uiso 1 1 calc R
C18 C 0.22453(19) 0.60289(14) 0.20386(14) 0.0166(4) Uani 1 1 d .
C19 C 0.1924(2) 0.85212(15) 0.14992(14) 0.0172(4) Uani 1 1 d .
C20 C 0.3114(2) 0.90342(16) 0.21913(15) 0.0207(4) Uani 1 1 d .
H20 H 0.4042 0.8796 0.2104 0.025 Uiso 1 1 calc R
C21 C 0.2920(2) 0.99040(16) 0.30146(15) 0.0218(4) Uani 1 1 d .
H21 H 0.3728 1.0250 0.3464 0.026 Uiso 1 1 calc R
C22 C 0.1535(2) 1.02632(15) 0.31755(15) 0.0209(4) Uani 1 1 d .
C23 C 0.0345(2) 0.97303(16) 0.24828(16) 0.0232(4) Uani 1 1 d .
H23 H -0.0592 0.9948 0.2586 0.028 Uiso 1 1 calc R
C24 C 0.0537(2) 0.88807(16) 0.16422(16) 0.0224(4) Uani 1 1 d .
H24 H -0.0262 0.8553 0.1176 0.027 Uiso 1 1 calc R
C25 C 0.1332(2) 1.12066(18) 0.40692(17) 0.0321(5) Uani 1 1 d .
H25A H 0.1241 1.0846 0.4791 0.048 Uiso 1 1 calc R
H25B H 0.0444 1.1535 0.3907 0.048 Uiso 1 1 calc R
H25C H 0.2180 1.1839 0.4077 0.048 Uiso 1 1 calc R
C26 C 0.3483(2) 0.49962(18) 0.33715(16) 0.0293(5) Uani 1 1 d .
H26A H 0.2491 0.4580 0.3540 0.035 Uiso 1 1 calc R
H26B H 0.3800 0.5590 0.3971 0.035 Uiso 1 1 calc R
C27 C 0.4560(2) 0.41149(19) 0.32679(18) 0.0343(5) Uani 1 1 d .
H27A H 0.4217 0.3519 0.2688 0.051 Uiso 1 1 calc R
H27B H 0.4620 0.3729 0.3971 0.051 Uiso 1 1 calc R
H27C H 0.5529 0.4534 0.3079 0.051 Uiso 1 1 calc R
C28 C 0.3015(2) 0.2388(2) 0.66653(19) 0.0364(5) Uani 1 1 d .
C29 C 0.1963(3) 0.3231(2) 0.6681(2) 0.0388(5) Uani 1 1 d .
H29A H 0.2118 0.3725 0.6035 0.058 Uiso 1 1 calc R
H29B H 0.2113 0.3732 0.7354 0.058 Uiso 1 1 calc R
H29C H 0.0962 0.2794 0.6663 0.058 Uiso 1 1 calc R
F1 F 0.20465(12) 0.90219(9) -0.07813(9) 0.0249(3) Uani 1 1 d .
N1 N 0.24188(15) 0.58986(12) -0.11405(12) 0.0170(3) Uani 1 1 d .
N2 N 0.3814(3) 0.1712(2) 0.6642(2) 0.0663(7) Uani 1 1 d .
O1 O 0.34755(13) 0.55789(11) 0.22945(10) 0.0214(3) Uani 1 1 d .
O2 O 0.12339(14) 0.61066(11) 0.26758(10) 0.0227(3) Uani 1 1 d .

loop_
_atom_site_aniso_label
_atom_site_aniso_U_11
_atom_site_aniso_U_22
_atom_site_aniso_U_33
_atom_site_aniso_U_23
_atom_site_aniso_U_13
_atom_site_aniso_U_12
C1 0.0266(10) 0.0197(9) 0.0192(10) 0.0000(7) -0.0003(8) 0.0026(7)
C2 0.0349(11) 0.0223(10) 0.0219(10) 0.0058(8) 0.0046(9) 0.0030(8)
C3 0.0370(12) 0.0289(11) 0.0153(10) 0.0039(8) 0.0034(8) 0.0109(9)
C4 0.0288(10) 0.0229(10) 0.0171(10) -0.0027(7) -0.0011(8) 0.0078(8)
C5 0.0232(10) 0.0166(9) 0.0205(10) 0.0022(7) 0.0025(8) 0.0071(7)
C6 0.0192(9) 0.0204(9) 0.0174(9) 0.0008(7) 0.0020(7) 0.0090(7)
C7 0.0163(9) 0.0168(9) 0.0180(9) 0.0015(7) 0.0002(7) 0.0039(7)
C8 0.0214(9) 0.0120(8) 0.0207(10) 0.0037(7) 0.0009(8) 0.0047(7)
C9 0.0164(9) 0.0170(9) 0.0184(9) -0.0002(7) -0.0014(7) 0.0027(7)
C10 0.0160(9) 0.0166(9) 0.0167(9) 0.0010(7) 0.0005(7) 0.0027(7)
C11 0.0148(9) 0.0181(9) 0.0169(9) 0.0017(7) 0.0013(7) 0.0032(7)
C12 0.0210(9) 0.0160(9) 0.0137(9) -0.0008(7) -0.0039(7) 0.0033(7)
C13 0.0211(9) 0.0201(9) 0.0170(9) -0.0002(7) -0.0002(8) 0.0041(7)
C14 0.0284(10) 0.0178(9) 0.0216(10) 0.0041(7) -0.0021(8) 0.0000(8)
C15 0.0361(11) 0.0159(9) 0.0256(11) 0.0013(8) -0.0064(9) 0.0081(8)
C16 0.0285(10) 0.0215(10) 0.0277(11) -0.0024(8) 0.0010(9) 0.0115(8)
C17 0.0250(10) 0.0199(9) 0.0181(10) 0.0009(7) 0.0017(8) 0.0049(7)
C18 0.0200(9) 0.0135(9) 0.0163(9) -0.0017(7) 0.0003(8) 0.0029(7)
C19 0.0240(9) 0.0134(8) 0.0147(9) 0.0035(7) 0.0028(7) 0.0039(7)
C20 0.0221(10) 0.0227(9) 0.0186(10) 0.0029(7) 0.0011(8) 0.0070(7)
C21 0.0253(10) 0.0228(10) 0.0162(10) -0.0001(7) -0.0044(8) 0.0007(8)
C22 0.0321(11) 0.0147(9) 0.0163(9) 0.0035(7) 0.0025(8) 0.0049(7)
C23 0.0247(10) 0.0230(10) 0.0242(10) -0.0003(8) 0.0017(8) 0.0104(8)
C24 0.0235(10) 0.0225(10) 0.0219(10) -0.0021(8) -0.0041(8) 0.0064(7)
C25 0.0423(13) 0.0292(11) 0.0251(11) -0.0064(9) 0.0007(9) 0.0087(9)
C26 0.0364(12) 0.0384(12) 0.0168(10) 0.0071(9) -0.0011(9) 0.0162(9)
C27 0.0351(12) 0.0386(12) 0.0326(12) 0.0090(10) -0.0036(10) 0.0151(9)
C28 0.0319(12) 0.0406(13) 0.0370(13) -0.0111(10) -0.0120(10) 0.0098(10)
C29 0.0406(13) 0.0372(12) 0.0414(14) -0.0017(10) 0.0017(11) 0.0157(10)
F1 0.0403(7) 0.0159(5) 0.0202(6) 0.0027(4) 0.0015(5) 0.0095(5)
N1 0.0180(8) 0.0174(8) 0.0160(8) 0.0019(6) 0.0021(6) 0.0040(6)
N2 0.0577(15) 0.0724(16) 0.0757(17) -0.0317(13) -0.0365(13) 0.0390(13)
O1 0.0232(7) 0.0277(7) 0.0153(7) 0.0039(5) 0.0009(5) 0.0101(5)
O2 0.0272(7) 0.0256(7) 0.0174(7) 0.0019(5) 0.0053(6) 0.0098(5)

loop_
_atom_type_symbol
_atom_type_description
_atom_type_scat_dispersion_real
_atom_type_scat_dispersion_imag
_atom_type_scat_source
C C 0.0033 0.0016 'International Tables Vol C Tables 4.2.6.8 and 6.1.1.4'
H H 0.0000 0.0000 'International Tables Vol C Tables 4.2.6.8 and 6.1.1.4'
O O 0.0106 0.0060 'International Tables Vol C Tables 4.2.6.8 and 6.1.1.4'
F F 0.0171 0.0103 'International Tables Vol C Tables 4.2.6.8 and 6.1.1.4'
N N 0.0061 0.0033 'International Tables Vol C Tables 4.2.6.8 and 6.1.1.4'

loop_
_geom_angle_atom_site_label_1
_geom_angle_atom_site_label_2
_geom_angle_atom_site_label_3
_geom_angle
C2 C1 C6 120.30(17)
C2 C1 H1 119.9
C6 C1 H1 119.9
C1 C2 C3 120.15(18)
C1 C2 H2 119.9
C3 C2 H2 119.9
C4 C3 C2 120.04(17)
C4 C3 H3 120.0
C2 C3 H3 120.0
C3 C4 C5 119.84(17)
C3 C4 H4 120.1
C5 C4 H4 120.1
C4 C5 C6 120.50(17)
C4 C5 H5 119.7
C6 C5 H5 119.7
C1 C6 C5 119.16(16)
C1 C6 C7 122.32(16)
C5 C6 C7 118.51(16)
N1 C7 C8 119.66(16)
N1 C7 C6 116.28(15)
C8 C7 C6 123.92(15)
F1 C8 C9 118.07(15)
F1 C8 C7 118.93(15)
C9 C8 C7 122.97(15)
C8 C9 C10 116.35(16)
C8 C9 C19 120.82(15)
C10 C9 C19 122.82(15)
C9 C10 C11 118.99(16)
C9 C10 C18 119.67(15)
C11 C10 C18 121.31(14)
N1 C11 C10 122.58(15)
N1 C11 C12 115.67(15)
C10 C11 C12 121.70(15)
C13 C12 C17 118.94(16)
C13 C12 C11 120.69(15)
C17 C12 C11 120.37(16)
C14 C13 C12 120.86(16)
C14 C13 H13 119.6
C12 C13 H13 119.6
C13 C14 C15 120.02(17)
C13 C14 H14 120.0
C15 C14 H14 120.0
C16 C15 C14 119.48(17)
C16 C15 H15 120.3
C14 C15 H15 120.3
C15 C16 C17 120.66(17)
C15 C16 H16 119.7
C17 C16 H16 119.7
C16 C17 C12 120.02(17)
C16 C17 H17 120.0
C12 C17 H17 120.0
O2 C18 O1 124.85(16)
O2 C18 C10 124.09(15)
O1 C18 C10 111.06(14)
C20 C19 C24 119.33(16)
C20 C19 C9 120.72(15)
C24 C19 C9 119.95(16)
C19 C20 C21 120.26(16)
C19 C20 H20 119.9
C21 C20 H20 119.9
C20 C21 C22 121.05(17)
C20 C21 H21 119.5
C22 C21 H21 119.5
C21 C22 C23 118.07(16)
C21 C22 C25 120.83(17)
C23 C22 C25 121.10(17)
C24 C23 C22 121.25(17)
C24 C23 H23 119.4
C22 C23 H23 119.4
C23 C24 C19 120.02(17)
C23 C24 H24 120.0
C19 C24 H24 120.0
C22 C25 H25A 109.5
C22 C25 H25B 109.5
H25A C25 H25B 109.5
C22 C25 H25C 109.5
H25A C25 H25C 109.5
H25B C25 H25C 109.5
O1 C26 C27 106.94(15)
O1 C26 H26A 110.3
C27 C26 H26A 110.3
O1 C26 H26B 110.3
C27 C26 H26B 110.3
H26A C26 H26B 108.6
C26 C27 H27A 109.5
C26 C27 H27B 109.5
H27A C27 H27B 109.5
C26 C27 H27C 109.5
H27A C27 H27C 109.5
H27B C27 H27C 109.5
N2 C28 C29 178.5(2)
C28 C29 H29A 109.5
C28 C29 H29B 109.5
H29A C29 H29B 109.5
C28 C29 H29C 109.5
H29A C29 H29C 109.5
H29B C29 H29C 109.5
C11 N1 C7 119.38(15)
C18 O1 C26 116.54(14)

loop_
_geom_bond_atom_site_label_1
_geom_bond_atom_site_label_2
_geom_bond_distance
C1 C2 1.388(3)
C1 C6 1.391(3)
C1 H1 0.9300
C2 C3 1.391(3)
C2 H2 0.9300
C3 C4 1.384(3)
C3 H3 0.9300
C4 C5 1.391(3)
C4 H4 0.9300
C5 C6 1.397(3)
C5 H5 0.9300
C6 C7 1.490(2)
C7 N1 1.349(2)
C7 C8 1.394(2)
C8 F1 1.3551(19)
C8 C9 1.379(2)
C9 C10 1.400(2)
C9 C19 1.500(2)
C10 C11 1.410(2)
C10 C18 1.504(2)
C11 N1 1.340(2)
C11 C12 1.490(2)
C12 C13 1.390(3)
C12 C17 1.397(2)
C13 C14 1.387(2)
C13 H13 0.9300
C14 C15 1.388(3)
C14 H14 0.9300
C15 C16 1.386(3)
C15 H15 0.9300
C16 C17 1.388(2)
C16 H16 0.9300
C17 H17 0.9300
C18 O2 1.205(2)
C18 O1 1.336(2)
C19 C20 1.391(3)
C19 C24 1.392(2)
C20 C21 1.393(2)
C20 H20 0.9300
C21 C22 1.393(3)
C21 H21 0.9300
C22 C23 1.397(3)
C22 C25 1.510(2)
C23 C24 1.391(2)
C23 H23 0.9300
C24 H24 0.9300
C25 H25A 0.9600
C25 H25B 0.9600
C25 H25C 0.9600
C26 O1 1.459(2)
C26 C27 1.503(3)
C26 H26A 0.9700
C26 H26B 0.9700
C27 H27A 0.9600
C27 H27B 0.9600
C27 H27C 0.9600
C28 N2 1.133(3)
C28 C29 1.451(3)
C29 H29A 0.9600
C29 H29B 0.9600
C29 H29C 0.9600

loop_
_geom_torsion_atom_site_label_1
_geom_torsion_atom_site_label_2
_geom_torsion_atom_site_label_3
_geom_torsion_atom_site_label_4
_geom_torsion
C6 C1 C2 C3 1.0(3)
C1 C2 C3 C4 0.3(3)
C2 C3 C4 C5 -0.7(3)
C3 C4 C5 C6 0.0(3)
C2 C1 C6 C5 -1.7(3)
C2 C1 C6 C7 176.84(16)
C4 C5 C6 C1 1.2(3)
C4 C5 C6 C7 -177.38(15)
C1 C6 C7 N1 -142.00(17)
C5 C6 C7 N1 36.5(2)
C1 C6 C7 C8 42.2(3)
C5 C6 C7 C8 -139.25(18)
N1 C7 C8 F1 -178.30(14)
C6 C7 C8 F1 -2.7(3)
N1 C7 C8 C9 0.0(3)
C6 C7 C8 C9 175.59(16)
F1 C8 C9 C10 -179.73(15)
C7 C8 C9 C10 2.0(3)
F1 C8 C9 C19 0.0(2)
C7 C8 C9 C19 -178.31(16)
C8 C9 C10 C11 -2.5(2)
C19 C9 C10 C11 177.78(16)
C8 C9 C10 C18 179.12(16)
C19 C9 C10 C18 -0.6(2)
C9 C10 C11 N1 1.3(3)
C18 C10 C11 N1 179.58(15)
C9 C10 C11 C12 -176.33(15)
C18 C10 C11 C12 2.0(2)
N1 C11 C12 C13 -131.66(17)
C10 C11 C12 C13 46.1(2)
N1 C11 C12 C17 49.0(2)
C10 C11 C12 C17 -133.27(18)
C17 C12 C13 C14 1.1(3)
C11 C12 C13 C14 -178.29(16)
C12 C13 C14 C15 0.1(3)
C13 C14 C15 C16 -1.0(3)
C14 C15 C16 C17 0.6(3)
C15 C16 C17 C12 0.7(3)
C13 C12 C17 C16 -1.5(3)
C11 C12 C17 C16 177.88(16)
C9 C10 C18 O2 57.0(2)
C11 C10 C18 O2 -121.27(19)
C9 C10 C18 O1 -123.96(16)
C11 C10 C18 O1 57.7(2)
C8 C9 C19 C20 -106.0(2)
C10 C9 C19 C20 73.7(2)
C8 C9 C19 C24 73.6(2)
C10 C9 C19 C24 -106.7(2)
C24 C19 C20 C21 -0.4(3)
C9 C19 C20 C21 179.25(16)
C19 C20 C21 C22 1.1(3)
C20 C21 C22 C23 -0.3(3)
C20 C21 C22 C25 -179.99(17)
C21 C22 C23 C24 -1.1(3)
C25 C22 C23 C24 178.55(17)
C22 C23 C24 C19 1.8(3)
C20 C19 C24 C23 -1.1(3)
C9 C19 C24 C23 179.32(16)
C10 C11 N1 C7 0.8(2)
C12 C11 N1 C7 178.50(15)
C8 C7 N1 C11 -1.4(2)
C6 C7 N1 C11 -177.34(15)
O2 C18 O1 C26 8.7(2)
C10 C18 O1 C26 -170.29(14)
C27 C26 O1 C18 155.19(16)
